data_2008660
loop_
_publ_author_name
'Derrien, Gaelle'
'Monconduit, Laure'
'Tillard, Monique'
'Belin, Claude'

_publ_section_title
;
 Pentabarium tetraantimonide, \b-Ba~5~Sb~4~: a more symmetrical
 arrangement for the Ba~5~Sb~4~ compound
;
_journal_issue 7
_journal_name_full 'Acta Crystallographica Section C'
_journal_page_first 1044
_journal_page_last 1046
_journal_paper_doi 10.1107/S0108270199003984
_journal_volume 55
_journal_year 1999
_chemical_formula_moiety 'Ba5 Sb4'
_chemical_formula_sum 'Ba5 Sb4'
_chemical_formula_weight 1173.70
_chemical_name_systematic
;
pentabarium tetraantimonide
;
_space_group_IT_number 64
_symmetry_cell_setting orthorhombic
_symmetry_space_group_name_Hall '-C 2ac 2'
_symmetry_space_group_name_H-M 'C m c a'
_audit_creation_method SHELXL-97
_cell_angle_alpha 90.00
_cell_angle_beta 90.00
_cell_angle_gamma 90.00
_cell_formula_units_Z 4
_cell_length_a 17.749(3)
_cell_length_b 9.021(3)
_cell_length_c 9.059(2)
_cell_measurement_reflns_used 25
_cell_measurement_temperature 293(2)
_cell_measurement_theta_max 19.3
_cell_measurement_theta_min 11.2
_cell_volume 1450.5(6)
_computing_cell_refinement 'CAD-4 Software'
_computing_data_collection 'CAD-4 Software (Enraf-Nonius, 1989)'
_computing_data_reduction 'local program'
_computing_molecular_graphics 'ATOMS (Dowty, 1993)'
_computing_structure_refinement 'SHELXL97 (Sheldrick, 1997)'
_computing_structure_solution 'SHELXS86 (Sheldrick, 1985)'
_diffrn_ambient_temperature 293(2)
_diffrn_measured_fraction_theta_full 0.498
_diffrn_measured_fraction_theta_max 0.498
_diffrn_measurement_device_type 'Nonius CAD-4'
_diffrn_measurement_method \w-(1/3)\q
_diffrn_radiation_monochromator graphite
_diffrn_radiation_source 'fine-focus sealed tube'
_diffrn_radiation_type MoK\a
_diffrn_radiation_wavelength 0.71069
_diffrn_reflns_av_R_equivalents 0.087
_diffrn_reflns_av_sigmaI/netI 0.1318
_diffrn_reflns_limit_h_max 24
_diffrn_reflns_limit_h_min -9
_diffrn_reflns_limit_k_max 11
_diffrn_reflns_limit_k_min -12
_diffrn_reflns_limit_l_max 12
_diffrn_reflns_limit_l_min -12
_diffrn_reflns_number 2305
_diffrn_reflns_theta_full 29.96
_diffrn_reflns_theta_max 29.96
_diffrn_reflns_theta_min 2.29
_diffrn_standards_decay_% <3
_diffrn_standards_interval_count 100
_diffrn_standards_number 3
_exptl_absorpt_coefficient_mu 20.609
_exptl_absorpt_correction_T_max 0.563
_exptl_absorpt_correction_T_min 0.223
_exptl_absorpt_correction_type numerical
_exptl_absorpt_process_details '(SHELX76; Sheldrick, 1976)'
_exptl_crystal_colour 'dark grey'
_exptl_crystal_density_diffrn 5.375
_exptl_crystal_density_method 'not measured'
_exptl_crystal_description wedge
_exptl_crystal_F_000 1936
_exptl_crystal_size_max 0.080
_exptl_crystal_size_mid 0.080
_exptl_crystal_size_min 0.028
_refine_diff_density_max 2.223
_refine_diff_density_min -3.099
_refine_ls_extinction_coef 4E-5(2)
_refine_ls_extinction_method SHELXL97
_refine_ls_goodness_of_fit_ref 0.926
_refine_ls_hydrogen_treatment none
_refine_ls_matrix_type full
_refine_ls_number_parameters 26
_refine_ls_number_reflns 1083
_refine_ls_number_restraints 0
_refine_ls_restrained_S_all 0.926
_refine_ls_R_factor_all 0.111
_refine_ls_R_factor_gt 0.043
_refine_ls_shift/su_max <0.001
_refine_ls_shift/su_mean 0.000
_refine_ls_structure_factor_coef Fsqd
_refine_ls_weighting_details 'w = 1/[\s^2^(Fo^2^)+(0.0150P)^2^] where P = (Fo^2^+2Fc^2^)/3'
_refine_ls_weighting_scheme calc
_refine_ls_wR_factor_ref 0.102
_reflns_number_gt 632
_reflns_number_total 1083
_reflns_threshold_expression I>2\s(I)
_cod_data_source_file br1235.cif
_cod_data_source_block br1235
_cod_depositor_comments
;
The following automatic conversions were performed:

'_refine_ls_weighting_scheme' value 'calc w =
1/[\s^2^(Fo^2^)+(0.0150P)^2^] where P = (Fo^2^+2Fc^2^)/3' was changed
to 'calc'. New tag '_refine_ls_weighting_details' was created. The
value of the new tag was set to 'w = 1/[\s^2^(Fo^2^)+(0.0150P)^2^]
where P = (Fo^2^+2Fc^2^)/3'.

Automatic conversion script
Id: cif_fix_values 3143 2015-03-26 13:38:13Z robertas 
;
_cod_original_cell_volume 1450.4(6)
_cod_database_code 2008660

loop_
_symmetry_equiv_pos_as_xyz
'x, y, z'
'x, -y, -z'
'x, -y+1/2, z+1/2'
'x, y+1/2, -z+1/2'
'x+1/2, y+1/2, z'
'x+1/2, -y+1/2, -z'
'x+1/2, -y+1, z+1/2'
'x+1/2, y+1, -z+1/2'
'-x, -y, -z'
'-x, y, z'
'-x, y-1/2, -z-1/2'
'-x, -y-1/2, z-1/2'
'-x+1/2, -y+1/2, -z'
'-x+1/2, y+1/2, z'
'-x+1/2, y, -z-1/2'
'-x+1/2, -y, z-1/2'

loop_
_atom_site_label
_atom_site_fract_x
_atom_site_fract_y
_atom_site_fract_z
_atom_site_U_iso_or_equiv
_atom_site_adp_type
_atom_site_calc_flag
_atom_site_refinement_flags
_atom_site_occupancy
_atom_site_disorder_assembly
_atom_site_disorder_group
_atom_site_type_symbol
Ba1 0.14613(4) 0.17003(10) 0.66594(9) 0.0160(2) Uani d . 1 . . Ba
Ba2 0 0.5 0.5 0.0159(4) Uani d S 1 . . Ba
Sb1 0.30151(7) 0 0.5 0.0146(3) Uani d S 1 . . Sb
Sb2 0 0.11275(15) 0.38701(14) 0.0151(3) Uani d S 1 . . Sb

loop_
_atom_site_aniso_label
_atom_site_aniso_U_11
_atom_site_aniso_U_22
_atom_site_aniso_U_33
_atom_site_aniso_U_12
_atom_site_aniso_U_13
_atom_site_aniso_U_23
Ba1 0.0126(3) 0.0197(4) 0.0158(3) 0.0019(4) 0.0000(3) 0.0041(3)
Ba2 0.0106(7) 0.0198(9) 0.0173(7) 0.000 0.000 -0.0008(6)
Sb1 0.0099(6) 0.0166(6) 0.0174(6) 0.000 0.000 -0.0034(5)
Sb2 0.0129(5) 0.0172(6) 0.0152(6) 0.000 0.000 0.0019(5)

loop_
_atom_type_symbol
_atom_type_description
_atom_type_scat_dispersion_real
_atom_type_scat_dispersion_imag
_atom_type_scat_source
Ba Ba -0.3244 2.2819 'International Tables Vol C Tables 4.2.6.8 and 6.1.1.4'
Sb Sb -0.5866 1.5461 'International Tables Vol C Tables 4.2.6.8 and 6.1.1.4'

loop_
_geom_angle_atom_site_label_1
_geom_angle_atom_site_label_2
_geom_angle_atom_site_label_3
_geom_angle_site_symmetry_1
_geom_angle_site_symmetry_3
_geom_angle
_geom_angle_publ_flag
Sb1 Ba1 Sb1 13_556 . 88.78(3) no
Sb1 Ba1 Sb1 13_556 15_557 132.65(3) no
Sb1 Ba1 Sb1 . 15_557 88.29(2) no
Sb1 Ba1 Sb2 13_556 . 90.68(3) no
Sb1 Ba1 Sb2 . . 101.56(3) no
Sb1 Ba1 Sb2 15_557 . 136.06(4) no
Sb1 Ba1 Sb2 13_556 9_556 136.95(3) no
Sb1 Ba1 Sb2 . 9_556 101.33(3) no
Sb1 Ba1 Sb2 15_557 9_556 89.77(3) no
Sb2 Ba1 Sb2 . 9_556 46.39(4) no
Sb1 Ba1 Sb2 13_556 3 88.21(4) no
Sb1 Ba1 Sb2 . 3 170.66(3) no
Sb1 Ba1 Sb2 15_557 3 87.25(3) no
Sb2 Ba1 Sb2 . 3 87.31(3) no
Sb2 Ba1 Sb2 9_556 3 86.86(3) no
Sb1 Ba1 Ba1 13_556 15_557 85.28(3) no
Sb1 Ba1 Ba1 . 15_557 55.59(2) no
Sb1 Ba1 Ba1 15_557 15_557 55.07(3) no
Sb2 Ba1 Ba1 . 15_557 156.80(4) no
Sb2 Ba1 Ba1 9_556 15_557 134.68(2) no
Sb2 Ba1 Ba1 3 15_557 115.32(3) no
Sb1 Ba1 Ba2 13_556 . 53.45(3) no
Sb1 Ba1 Ba2 . . 129.84(2) no
Sb1 Ba1 Ba2 15_557 . 140.85(3) no
Sb2 Ba1 Ba2 . . 54.44(3) no
Sb2 Ba1 Ba2 9_556 . 90.54(3) no
Sb2 Ba1 Ba2 3 . 53.70(2) no
Ba1 Ba1 Ba2 15_557 . 134.69(2) no
Sb1 Ba1 Ba2 13_556 3 141.22(3) no
Sb1 Ba1 Ba2 . 3 128.78(3) no
Sb1 Ba1 Ba2 15_557 3 52.71(2) no
Sb2 Ba1 Ba2 . 3 90.47(3) no
Sb2 Ba1 Ba2 9_556 3 54.10(2) no
Sb2 Ba1 Ba2 3 3 53.13(3) no
Ba1 Ba1 Ba2 15_557 3 106.91(3) no
Ba2 Ba1 Ba2 . 3 97.61(2) no
Sb1 Ba1 Ba1 13_556 2_556 108.07(3) no
Sb1 Ba1 Ba1 . 2_556 52.09(2) no
Sb1 Ba1 Ba1 15_557 2_556 106.90(4) no
Sb2 Ba1 Ba1 . 2_556 54.24(2) no
Sb2 Ba1 Ba1 9_556 2_556 53.98(2) no
Sb2 Ba1 Ba1 3 2_556 137.20(2) no
Ba1 Ba1 Ba1 15_557 2_556 105.498(13) no
Ba2 Ba1 Ba1 . 2_556 104.73(3) no
Ba2 Ba1 Ba1 3 2_556 103.85(3) no
Sb1 Ba1 Ba1 13_556 3 98.79(3) no
Sb1 Ba1 Ba1 . 3 122.88(2) no
Sb1 Ba1 Ba1 15_557 3 46.58(2) no
Sb2 Ba1 Ba1 . 3 134.52(2) no
Sb2 Ba1 Ba1 9_556 3 109.60(3) no
Sb2 Ba1 Ba1 3 3 49.04(2) no
Ba1 Ba1 Ba1 15_557 3 68.67(2) no
Ba2 Ba1 Ba1 . 3 97.19(3) no
Ba2 Ba1 Ba1 3 3 55.52(2) no
Ba1 Ba1 Ba1 2_556 3 152.09(4) no
Sb1 Ba1 Ba1 13_556 3_554 47.57(2) no
Sb1 Ba1 Ba1 . 3_554 73.94(2) no
Sb1 Ba1 Ba1 15_557 3_554 162.18(3) no
Sb2 Ba1 Ba1 . 3_554 52.02(2) no
Sb2 Ba1 Ba1 9_556 3_554 94.96(3) no
Sb2 Ba1 Ba1 3 3_554 110.12(3) no
Ba1 Ba1 Ba1 15_557 3_554 111.33(2) no
Ba2 Ba1 Ba1 . 3_554 56.44(2) no
Ba2 Ba1 Ba1 3 3_554 141.647(13) no
Ba1 Ba1 Ba1 2_556 3_554 63.25(2) no
Ba1 Ba1 Ba1 3 3_554 144.67(4) no
Sb1 Ba2 Sb1 13_556 5_455 180.0 no
Sb1 Ba2 Sb2 13_556 . 90.0 no
Sb1 Ba2 Sb2 5_455 . 90.0 no
Sb1 Ba2 Sb2 13_556 9_566 90.0 no
Sb1 Ba2 Sb2 5_455 9_566 90.0 no
Sb2 Ba2 Sb2 . 9_566 180.0 no
Sb1 Ba2 Sb2 13_556 11_566 90.0 no
Sb1 Ba2 Sb2 5_455 11_566 90.0 no
Sb2 Ba2 Sb2 . 11_566 89.85(2) no
Sb2 Ba2 Sb2 9_566 11_566 90.15(2) no
Sb1 Ba2 Sb2 13_556 3 90.0 no
Sb1 Ba2 Sb2 5_455 3 90.0 no
Sb2 Ba2 Sb2 . 3 90.15(2) no
Sb2 Ba2 Sb2 9_566 3 89.85(2) no
Sb2 Ba2 Sb2 11_566 3 180.0 no
Sb1 Ba2 Ba1 13_556 2_566 52.124(14) no
Sb1 Ba2 Ba1 5_455 2_566 127.876(14) no
Sb2 Ba2 Ba1 . 2_566 125.18(2) no
Sb2 Ba2 Ba1 9_566 2_566 54.82(2) no
Sb2 Ba2 Ba1 11_566 2_566 57.45(2) no
Sb2 Ba2 Ba1 3 2_566 122.55(2) no
Sb1 Ba2 Ba1 13_556 10 127.876(14) no
Sb1 Ba2 Ba1 5_455 10 52.124(14) no
Sb2 Ba2 Ba1 . 10 54.82(2) no
Sb2 Ba2 Ba1 9_566 10 125.18(2) no
Sb2 Ba2 Ba1 11_566 10 122.55(2) no
Sb2 Ba2 Ba1 3 10 57.45(2) no
Ba1 Ba2 Ba1 2_566 10 180.0 no
Sb1 Ba2 Ba1 13_556 . 52.124(14) no
Sb1 Ba2 Ba1 5_455 . 127.876(14) no
Sb2 Ba2 Ba1 . . 54.82(2) no
Sb2 Ba2 Ba1 9_566 . 125.18(2) no
Sb2 Ba2 Ba1 11_566 . 122.55(2) no
Sb2 Ba2 Ba1 3 . 57.45(2) no
Ba1 Ba2 Ba1 2_566 . 104.25(3) no
Ba1 Ba2 Ba1 10 . 75.75(3) no
Sb1 Ba2 Ba1 13_556 9_566 127.876(14) no
Sb1 Ba2 Ba1 5_455 9_566 52.124(14) no
Sb2 Ba2 Ba1 . 9_566 125.18(2) no
Sb2 Ba2 Ba1 9_566 9_566 54.82(2) no
Sb2 Ba2 Ba1 11_566 9_566 57.45(2) no
Sb2 Ba2 Ba1 3 9_566 122.55(2) no
Ba1 Ba2 Ba1 2_566 9_566 75.75(3) no
Ba1 Ba2 Ba1 10 9_566 104.25(3) no
Ba1 Ba2 Ba1 . 9_566 180.0 no
Sb1 Ba2 Ba1 13_556 12_565 127.396(12) no
Sb1 Ba2 Ba1 5_455 12_565 52.604(12) no
Sb2 Ba2 Ba1 . 12_565 57.05(2) no
Sb2 Ba2 Ba1 9_566 12_565 122.95(2) no
Sb2 Ba2 Ba1 11_566 12_565 54.52(2) no
Sb2 Ba2 Ba1 3 12_565 125.48(2) no
Ba1 Ba2 Ba1 2_566 12_565 111.95(2) no
Ba1 Ba2 Ba1 10 12_565 68.05(2) no
Ba1 Ba2 Ba1 . 12_565 111.83(2) no
Ba1 Ba2 Ba1 9_566 12_565 68.17(2) no
Sb1 Ba2 Ba1 13_556 4_556 52.604(12) no
Sb1 Ba2 Ba1 5_455 4_556 127.396(12) no
Sb2 Ba2 Ba1 . 4_556 122.95(2) no
Sb2 Ba2 Ba1 9_566 4_556 57.05(2) no
Sb2 Ba2 Ba1 11_566 4_556 125.48(2) no
Sb2 Ba2 Ba1 3 4_556 54.52(2) no
Ba1 Ba2 Ba1 2_566 4_556 68.05(2) no
Ba1 Ba2 Ba1 10 4_556 111.95(2) no
Ba1 Ba2 Ba1 . 4_556 68.17(2) no
Ba1 Ba2 Ba1 9_566 4_556 111.83(2) no
Ba1 Ba2 Ba1 12_565 4_556 180.0 no
Ba1 Sb1 Ba1 14_545 13_556 148.85(5) no
Ba1 Sb1 Ba1 14_545 2_556 91.22(3) no
Ba1 Sb1 Ba1 13_556 2_556 113.73(3) no
Ba1 Sb1 Ba1 14_545 . 113.73(3) no
Ba1 Sb1 Ba1 13_556 . 91.22(3) no
Ba1 Sb1 Ba1 2_556 . 75.82(4) no
Ba1 Sb1 Ba1 14_545 15_557 86.01(2) no
Ba1 Sb1 Ba1 13_556 15_557 85.85(2) no
Ba1 Sb1 Ba1 2_556 15_557 140.33(3) no
Ba1 Sb1 Ba1 . 15_557 69.34(3) no
Ba1 Sb1 Ba1 14_545 16 85.85(2) no
Ba1 Sb1 Ba1 13_556 16 86.01(2) no
Ba1 Sb1 Ba1 2_556 16 69.34(3) no
Ba1 Sb1 Ba1 . 16 140.33(3) no
Ba1 Sb1 Ba1 15_557 16 149.36(5) no
Ba1 Sb1 Ba2 14_545 5_545 74.43(2) no
Ba1 Sb1 Ba2 13_556 5_545 74.43(2) no
Ba1 Sb1 Ba2 2_556 5_545 142.09(2) no
Ba1 Sb1 Ba2 . 5_545 142.09(2) no
Ba1 Sb1 Ba2 15_557 5_545 74.68(2) no
Ba1 Sb1 Ba2 16 5_545 74.68(2) no
Sb2 Sb2 Ba2 9_556 . 118.49(7) no
Sb2 Sb2 Ba2 9_556 3_554 119.00(7) no
Ba2 Sb2 Ba2 . 3_554 122.51(4) no
Sb2 Sb2 Ba1 9_556 . 67.02(4) no
Ba2 Sb2 Ba1 . . 70.74(3) no
Ba2 Sb2 Ba1 3_554 . 134.65(2) no
Sb2 Sb2 Ba1 9_556 10 67.02(4) no
Ba2 Sb2 Ba1 . 10 70.74(3) no
Ba2 Sb2 Ba1 3_554 10 134.65(2) no
Ba1 Sb2 Ba1 . 10 90.32(4) no
Sb2 Sb2 Ba1 9_556 9_556 66.59(4) no
Ba2 Sb2 Ba1 . 9_556 134.74(2) no
Ba2 Sb2 Ba1 3_554 9_556 71.38(3) no
Ba1 Sb2 Ba1 . 9_556 133.61(4) no
Ba1 Sb2 Ba1 10 9_556 71.78(3) no
Sb2 Sb2 Ba1 9_556 2_556 66.59(4) no
Ba2 Sb2 Ba1 . 2_556 134.74(2) no
Ba2 Sb2 Ba1 3_554 2_556 71.38(3) no
Ba1 Sb2 Ba1 . 2_556 71.78(3) no
Ba1 Sb2 Ba1 10 2_556 133.61(4) no
Ba1 Sb2 Ba1 9_556 2_556 89.95(4) no
Sb2 Sb2 Ba1 9_556 12_565 137.21(2) no
Ba2 Sb2 Ba1 . 12_565 69.82(3) no
Ba2 Sb2 Ba1 3_554 12_565 68.85(3) no
Ba1 Sb2 Ba1 . 12_565 140.49(4) no
Ba1 Sb2 Ba1 10 12_565 78.94(2) no
Ba1 Sb2 Ba1 9_556 12_565 78.94(3) no
Ba1 Sb2 Ba1 2_556 12_565 140.21(4) no
Sb2 Sb2 Ba1 9_556 3_554 137.21(2) no
Ba2 Sb2 Ba1 . 3_554 69.82(3) no
Ba2 Sb2 Ba1 3_554 3_554 68.85(3) no
Ba1 Sb2 Ba1 . 3_554 78.94(2) no
Ba1 Sb2 Ba1 10 3_554 140.49(4) no
Ba1 Sb2 Ba1 9_556 3_554 140.21(4) no
Ba1 Sb2 Ba1 2_556 3_554 78.94(3) no
Ba1 Sb2 Ba1 12_565 3_554 85.58(4) no

loop_
_geom_bond_atom_site_label_1
_geom_bond_atom_site_label_2
_geom_bond_site_symmetry_2
_geom_bond_distance
_geom_bond_publ_flag
Ba1 Sb1 13_556 3.4618(13) yes
Ba1 Sb1 . 3.4954(13) yes
Ba1 Sb1 15_557 3.5178(10) yes
Ba1 Sb2 . 3.6576(13) yes
Ba1 Sb2 9_556 3.6693(15) yes
Ba1 Sb2 3 3.8181(13) yes
Ba1 Ba1 15_557 3.989(2) yes
Ba1 Ba2 . 4.2246(12) yes
Ba1 Ba2 3 4.2706(9) yes
Ba1 Ba1 2_556 4.295(2) yes
Ba1 Ba1 3 4.7537(10) yes
Ba1 Ba1 3_554 4.7537(10) yes
Ba2 Sb1 5_455 3.5230(13) yes
Ba2 Sb1 13_556 3.5230(13) yes
Ba2 Sb2 9_566 3.640(2) yes
Ba2 Sb2 . 3.640(2) yes
Ba2 Sb2 11_566 3.6504(14) yes
Ba2 Sb2 3 3.6504(14) yes
Ba2 Ba1 2_566 4.2246(12) yes
Ba2 Ba1 10 4.2246(12) yes
Ba2 Ba1 9_566 4.2246(12) yes
Ba2 Ba1 4_556 4.2706(9) yes
Ba2 Ba1 12_565 4.2706(9) yes
Sb1 Ba1 14_545 3.4618(13) yes
Sb1 Ba1 13_556 3.4618(13) yes
Sb1 Ba1 2_556 3.4954(13) yes
Sb1 Ba1 15_557 3.5178(10) yes
Sb1 Ba1 16 3.5178(10) yes
Sb1 Ba2 5_545 3.5230(13) yes
Sb2 Sb2 9_556 2.886(3) yes
Sb2 Ba2 3_554 3.6504(14) yes
Sb2 Ba1 10 3.6576(13) yes
Sb2 Ba1 9_556 3.6693(15) yes
Sb2 Ba1 2_556 3.6693(15) yes
Sb2 Ba1 3_554 3.8181(13) yes
Sb2 Ba1 12_565 3.8181(13) yes
